data_4062628
loop_
_publ_author_name
'Wilson, Scott R.'
'Prussak-Wieckowska, Teresa'

_journal_name_full Organometallics
_journal_paper_doi 10.1021/om034373v
_journal_year 2004
_chemical_formula_moiety 'C30 H36 N2 Ni P2 Ru2 S2, C H2 Cl2'
_chemical_formula_sum 'C31 H38 Cl2 N2 Ni P2 Ru2 S2'
_chemical_formula_weight 896.44
_space_group_IT_number 61
_space_group_name_Hall '-P 2ac 2ab'
_space_group_name_H-M_alt 'P b c a'
_symmetry_cell_setting orthorhombic
_symmetry_space_group_name_Hall '-P 2ac 2ab'
_symmetry_space_group_name_H-M 'P b c a'
_cell_angle_alpha 90.00
_cell_angle_beta 90.00
_cell_angle_gamma 90.00
_cell_formula_units_Z 8
_cell_length_a 15.181(4)
_cell_length_b 14.173(4)
_cell_length_c 35.520(9)
_cell_measurement_temperature 193(2)
_cell_volume 7642(4)
_diffrn_ambient_temperature 193(2)
_exptl_crystal_density_diffrn 1.558
_cod_depositor_comments
;
The following automatic conversions were performed:
'_symmetry_cell_setting' value 'Orthorhombic' changed to 'orthorhombic'
according to '/home/saulius/struct/CIF-dictionaries/cif_core.dic'
dictionary named 'cif_core.dic' version 2.4.1 from 2010-06-29.

Automatic conversion script
Id: cif_fix_enum 1527 2010-12-29 10:47:43Z saulius 
;
_cod_original_sg_symbol_Hall '-P 2ac 2ab '
_cod_database_code 4062628

loop_
_symmetry_equiv_pos_as_xyz
'x, y, z'
'-x+1/2, -y, z+1/2'
'-x, y+1/2, -z+1/2'
'x+1/2, -y+1/2, -z'
'-x, -y, -z'
'x-1/2, y, -z-1/2'
'x, -y-1/2, z-1/2'
'-x-1/2, y-1/2, z'

loop_
_atom_site_label
_atom_site_type_symbol
_atom_site_fract_x
_atom_site_fract_y
_atom_site_fract_z
_atom_site_U_iso_or_equiv
_atom_site_adp_type
_atom_site_occupancy
_atom_site_symmetry_multiplicity
_atom_site_calc_flag
_atom_site_refinement_flags
_atom_site_disorder_assembly
_atom_site_disorder_group
Ru1 Ru 0.02171(3) -0.10899(3) 0.162133(11) 0.03581(13) Uani 1 1 d . . .
Ru2 Ru -0.03116(3) -0.08250(3) 0.075674(12) 0.03984(14) Uani 1 1 d . . .
Ni1 Ni 0.09952(4) 0.04295(4) 0.108000(16) 0.02605(15) Uani 1 1 d . . .
S1 S -0.03649(8) 0.02291(9) 0.12835(4) 0.0362(3) Uani 1 1 d . . .
S2 S 0.10792(8) -0.11272(8) 0.10552(3) 0.0304(3) Uani 1 1 d . . .
P1 P 0.23045(8) 0.06834(8) 0.08600(3) 0.0274(3) Uani 1 1 d . . .
P2 P 0.08926(8) 0.19302(9) 0.11697(4) 0.0326(3) Uani 1 1 d . . .
N1 N -0.0505(3) -0.1910(3) 0.16449(13) 0.0517(12) Uani 1 1 d . . .
N2 N -0.0244(3) -0.0250(4) 0.03706(13) 0.0593(14) Uani 1 1 d . . .
C1 C 0.0058(5) -0.0290(4) 0.21183(15) 0.0601(17) Uani 1 1 d . . .
H1A H -0.0407 -0.0571 0.2273 0.090 Uiso 1 1 calc R . .
H1B H -0.0105 0.0359 0.2053 0.090 Uiso 1 1 calc R . .
H1C H 0.0613 -0.0286 0.2260 0.090 Uiso 1 1 calc R . .
C2 C 0.1321(4) -0.1659(5) 0.19062(16) 0.0629(17) Uani 1 1 d . . .
H2A H 0.1178 -0.1742 0.2173 0.094 Uiso 1 1 calc R . .
H2B H 0.1822 -0.1227 0.1882 0.094 Uiso 1 1 calc R . .
H2C H 0.1474 -0.2271 0.1796 0.094 Uiso 1 1 calc R . .
C3 C -0.1664(4) -0.1093(5) 0.08341(19) 0.0688(19) Uani 1 1 d . . .
H3A H -0.1852 -0.1592 0.0661 0.103 Uiso 1 1 calc R . .
H3B H -0.2000 -0.0517 0.0783 0.103 Uiso 1 1 calc R . .
H3C H -0.1768 -0.1295 0.1094 0.103 Uiso 1 1 calc R . .
C4 C -0.0296(5) -0.2269(5) 0.0594(2) 0.076(2) Uani 1 1 d . . .
H4A H -0.0876 -0.2446 0.0495 0.113 Uiso 1 1 calc R . .
H4B H -0.0158 -0.2662 0.0813 0.113 Uiso 1 1 calc R . .
H4C H 0.0152 -0.2365 0.0399 0.113 Uiso 1 1 calc R . .
C5 C 0.2336(3) 0.1927(3) 0.07140(14) 0.0342(11) Uani 1 1 d . . .
H5A H 0.2951 0.2126 0.0667 0.041 Uiso 1 1 calc R . .
H5B H 0.1992 0.2016 0.0480 0.041 Uiso 1 1 calc R . .
C6 C 0.1937(3) 0.2508(3) 0.10328(14) 0.0388(12) Uani 1 1 d . . .
H6A H 0.1823 0.3162 0.0947 0.047 Uiso 1 1 calc R . .
H6B H 0.2345 0.2531 0.1250 0.047 Uiso 1 1 calc R . .
C10 C 0.2654(3) 0.0009(3) 0.04540(12) 0.0273(10) Uani 1 1 d . . .
C11 C 0.2048(3) -0.0141(4) 0.01668(14) 0.0385(12) Uani 1 1 d . . .
H11A H 0.1468 0.0106 0.0189 0.046 Uiso 1 1 calc R . .
C12 C 0.2285(4) -0.0650(4) -0.01528(14) 0.0427(13) Uani 1 1 d . . .
H12A H 0.1868 -0.0741 -0.0349 0.051 Uiso 1 1 calc R . .
C13 C 0.3106(4) -0.1016(3) -0.01863(15) 0.0473(14) Uani 1 1 d . . .
H13A H 0.3259 -0.1369 -0.0404 0.057 Uiso 1 1 calc R . .
C14 C 0.3719(4) -0.0877(4) 0.00943(16) 0.0523(15) Uani 1 1 d . . .
H14A H 0.4294 -0.1136 0.0070 0.063 Uiso 1 1 calc R . .
C15 C 0.3502(3) -0.0361(4) 0.04114(15) 0.0408(13) Uani 1 1 d . . .
H15A H 0.3931 -0.0258 0.0602 0.049 Uiso 1 1 calc R . .
C20 C 0.3164(3) 0.0565(3) 0.12166(14) 0.0344(12) Uani 1 1 d . . .
C21 C 0.3948(4) 0.1056(4) 0.11969(19) 0.0585(17) Uani 1 1 d . . .
H21A H 0.4060 0.1468 0.0991 0.070 Uiso 1 1 calc R . .
C22 C 0.4573(4) 0.0947(5) 0.1479(2) 0.075(2) Uani 1 1 d . . .
H22A H 0.5112 0.1285 0.1465 0.090 Uiso 1 1 calc R . .
C23 C 0.4421(5) 0.0353(5) 0.1781(2) 0.072(2) Uani 1 1 d . . .
H23A H 0.4846 0.0292 0.1975 0.086 Uiso 1 1 calc R . .
C24 C 0.3657(5) -0.0143(5) 0.17952(19) 0.072(2) Uani 1 1 d . . .
H24A H 0.3551 -0.0561 0.1999 0.087 Uiso 1 1 calc R . .
C25 C 0.3026(4) -0.0043(4) 0.15136(16) 0.0557(16) Uani 1 1 d . . .
H25A H 0.2496 -0.0398 0.1526 0.067 Uiso 1 1 calc R . .
C30 C 0.0060(3) 0.2570(3) 0.09020(16) 0.0391(13) Uani 1 1 d . . .
C31 C -0.0173(4) 0.3500(4) 0.09927(19) 0.0534(16) Uani 1 1 d . . .
H31A H 0.0079 0.3792 0.1208 0.064 Uiso 1 1 calc R . .
C32 C -0.0756(4) 0.3992(4) 0.0776(2) 0.069(2) Uani 1 1 d . . .
H32A H -0.0918 0.4617 0.0843 0.082 Uiso 1 1 calc R . .
C33 C -0.1106(4) 0.3581(5) 0.0460(2) 0.070(2) Uani 1 1 d . . .
H33A H -0.1507 0.3925 0.0308 0.084 Uiso 1 1 calc R . .
C34 C -0.0882(4) 0.2683(5) 0.0363(2) 0.071(2) Uani 1 1 d . . .
H34A H -0.1128 0.2408 0.0142 0.085 Uiso 1 1 calc R . .
C35 C -0.0298(3) 0.2163(4) 0.05818(16) 0.0486(14) Uani 1 1 d . . .
H35A H -0.0147 0.1536 0.0513 0.058 Uiso 1 1 calc R . .
C40 C 0.0731(4) 0.2182(3) 0.16620(15) 0.0495(15) Uani 1 1 d . . .
C41 C 0.1428(5) 0.2083(4) 0.19081(17) 0.0657(19) Uani 1 1 d . . .
H41A H 0.2003 0.1957 0.1815 0.079 Uiso 1 1 calc R . .
C42 C 0.1285(7) 0.2170(5) 0.2294(2) 0.095(3) Uani 1 1 d . . .
H42A H 0.1765 0.2114 0.2464 0.114 Uiso 1 1 calc R . .
C43 C 0.0471(9) 0.2331(6) 0.2426(2) 0.113(4) Uani 1 1 d . . .
H43A H 0.0384 0.2390 0.2690 0.136 Uiso 1 1 calc R . .
C44 C -0.0243(7) 0.2414(7) 0.2189(2) 0.111(3) Uani 1 1 d . . .
H44A H -0.0815 0.2525 0.2288 0.133 Uiso 1 1 calc R . .
C45 C -0.0118(5) 0.2335(5) 0.18048(18) 0.072(2) Uani 1 1 d . . .
H45A H -0.0605 0.2384 0.1638 0.086 Uiso 1 1 calc R . .
C50 C 0.268(2) 0.084(5) 0.3281(15) 0.305(5) Uani 0.283(7) 1 d PDU A 1
H50A H 0.2851 0.1289 0.3082 0.366 Uiso 0.283(7) 1 calc PR A 1
H50B H 0.3201 0.0450 0.3344 0.366 Uiso 0.283(7) 1 calc PR A 1
Cl1 Cl 0.1847(15) 0.011(2) 0.3115(7) 0.320(4) Uani 0.283(7) 1 d PDU A 1
Cl2 Cl 0.2329(12) 0.1471(18) 0.3689(7) 0.295(5) Uani 0.283(7) 1 d PDU A 1
C50A C 0.2547(17) -0.0041(14) 0.3274(6) 0.304(4) Uani 0.717(7) 1 d PDU A 2
H50C H 0.3195 -0.0010 0.3247 0.365 Uiso 0.717(7) 1 calc PR A 2
H50D H 0.2407 -0.0453 0.3491 0.365 Uiso 0.717(7) 1 calc PR A 2
Cl1A Cl 0.2094(6) -0.0494(8) 0.2875(3) 0.328(4) Uani 0.717(7) 1 d PDU A 2
Cl2A Cl 0.2111(5) 0.1118(8) 0.3352(3) 0.302(4) Uani 0.717(7) 1 d PDU A 2

loop_
_atom_site_aniso_label
_atom_site_aniso_U_11
_atom_site_aniso_U_22
_atom_site_aniso_U_33
_atom_site_aniso_U_23
_atom_site_aniso_U_13
_atom_site_aniso_U_12
Ru1 0.0403(3) 0.0365(2) 0.0306(2) 0.00475(18) 0.00609(19) -0.00225(19)
Ru2 0.0326(2) 0.0525(3) 0.0344(2) 0.0011(2) -0.00444(19) -0.0088(2)
Ni1 0.0255(3) 0.0248(3) 0.0279(3) -0.0003(2) 0.0011(3) 0.0009(2)
S1 0.0305(7) 0.0368(7) 0.0412(7) 0.0051(6) 0.0077(6) 0.0025(5)
S2 0.0324(7) 0.0263(6) 0.0324(7) -0.0011(5) 0.0033(5) -0.0003(5)
P1 0.0237(6) 0.0262(6) 0.0323(7) 0.0010(5) -0.0007(5) 0.0010(5)
P2 0.0333(7) 0.0276(6) 0.0371(7) -0.0033(5) 0.0036(6) 0.0041(5)
N1 0.057(3) 0.051(3) 0.047(3) 0.009(2) 0.016(2) -0.009(2)
N2 0.048(3) 0.094(4) 0.035(3) 0.008(3) -0.011(2) -0.010(3)
C1 0.092(5) 0.057(4) 0.031(3) 0.000(3) 0.008(3) -0.003(3)
C2 0.058(4) 0.086(5) 0.044(4) 0.026(3) 0.002(3) 0.002(4)
C3 0.036(3) 0.099(5) 0.072(5) 0.010(4) -0.010(3) -0.023(3)
C4 0.083(5) 0.070(5) 0.074(5) -0.023(4) -0.012(4) -0.027(4)
C5 0.028(3) 0.027(3) 0.047(3) 0.007(2) -0.002(2) -0.004(2)
C6 0.036(3) 0.028(3) 0.052(3) 0.001(2) -0.002(2) -0.006(2)
C10 0.024(2) 0.025(2) 0.032(3) 0.006(2) 0.001(2) 0.0021(19)
C11 0.029(3) 0.044(3) 0.043(3) -0.002(2) 0.003(2) 0.000(2)
C12 0.042(3) 0.051(3) 0.035(3) -0.004(2) 0.001(2) -0.004(3)
C13 0.066(4) 0.037(3) 0.040(3) -0.005(2) 0.009(3) 0.014(3)
C14 0.045(3) 0.059(4) 0.052(4) 0.003(3) 0.011(3) 0.027(3)
C15 0.034(3) 0.045(3) 0.044(3) 0.005(3) 0.001(2) 0.012(2)
C20 0.034(3) 0.026(3) 0.043(3) -0.005(2) -0.008(2) 0.004(2)
C21 0.043(3) 0.043(3) 0.090(5) 0.009(3) -0.025(3) -0.007(3)
C22 0.054(4) 0.047(4) 0.125(7) -0.005(4) -0.042(4) -0.012(3)
C23 0.079(5) 0.054(4) 0.084(5) -0.009(4) -0.051(4) 0.008(4)
C24 0.070(5) 0.082(5) 0.065(4) 0.012(4) -0.035(4) -0.002(4)
C25 0.049(4) 0.068(4) 0.050(4) 0.011(3) -0.019(3) -0.009(3)
C30 0.029(3) 0.032(3) 0.056(4) 0.017(3) 0.007(2) 0.004(2)
C31 0.041(3) 0.038(3) 0.082(5) 0.004(3) 0.012(3) 0.007(3)
C32 0.043(4) 0.043(4) 0.119(6) 0.026(4) 0.013(4) 0.014(3)
C33 0.030(3) 0.059(4) 0.123(7) 0.044(4) -0.001(4) 0.004(3)
C34 0.052(4) 0.079(5) 0.083(5) 0.042(4) -0.022(3) -0.022(4)
C35 0.042(3) 0.046(3) 0.058(4) 0.019(3) -0.003(3) -0.001(3)
C40 0.077(4) 0.026(3) 0.045(3) -0.008(2) 0.006(3) 0.000(3)
C41 0.104(6) 0.050(4) 0.043(4) -0.006(3) -0.008(4) -0.016(4)
C42 0.159(9) 0.067(5) 0.058(5) -0.014(4) -0.016(5) -0.011(6)
C43 0.221(13) 0.076(6) 0.043(5) -0.022(4) 0.023(7) 0.019(7)
C44 0.170(10) 0.104(7) 0.058(5) -0.019(5) 0.042(6) 0.033(6)
C45 0.105(6) 0.065(4) 0.045(4) -0.014(3) 0.025(4) 0.024(4)
C50 0.178(7) 0.457(12) 0.281(9) -0.117(8) -0.062(7) 0.100(8)
Cl1 0.195(7) 0.472(12) 0.293(9) -0.123(7) -0.067(7) 0.086(7)
Cl2 0.170(8) 0.443(13) 0.271(10) -0.104(9) -0.052(8) 0.115(8)
C50A 0.179(7) 0.458(12) 0.276(9) -0.129(8) -0.083(7) 0.089(7)
Cl1A 0.217(6) 0.480(12) 0.287(8) -0.150(7) -0.103(6) 0.049(7)
Cl2A 0.168(5) 0.452(11) 0.286(8) -0.109(7) -0.047(6) 0.108(6)

loop_
_geom_bond_atom_site_label_1
_geom_bond_atom_site_label_2
_geom_bond_distance
_geom_bond_site_symmetry_2
_geom_bond_publ_flag
Ru1 N1 1.600(4) . ?
Ru1 C1 2.112(6) . ?
Ru1 C2 2.117(6) . ?
Ru1 S1 2.3908(14) . ?
Ru1 S2 2.3997(13) . ?
Ru2 N2 1.598(5) . ?
Ru2 C3 2.105(6) . ?
Ru2 C4 2.127(6) . ?
Ru2 S1 2.3957(15) . ?
Ru2 S2 2.4012(14) . ?
Ru2 Ni1 2.9011(8) . ?
Ni1 P2 2.1563(14) . ?
Ni1 P1 2.1656(14) . ?
Ni1 S1 2.2060(14) . ?
Ni1 S2 2.2119(14) . ?
P1 C10 1.810(5) . ?
P1 C20 1.826(5) . ?
P1 C5 1.838(5) . ?
P2 C40 1.801(6) . ?
P2 C30 1.823(5) . ?
P2 C6 1.849(5) . ?
C1 H1A 0.9800 . ?
C1 H1B 0.9800 . ?
C1 H1C 0.9800 . ?
C2 H2A 0.9800 . ?
C2 H2B 0.9800 . ?
C2 H2C 0.9800 . ?
C3 H3A 0.9800 . ?
C3 H3B 0.9800 . ?
C3 H3C 0.9800 . ?
C4 H4A 0.9800 . ?
C4 H4B 0.9800 . ?
C4 H4C 0.9800 . ?
C5 C6 1.526(7) . ?
C5 H5A 0.9900 . ?
C5 H5B 0.9900 . ?
C6 H6A 0.9900 . ?
C6 H6B 0.9900 . ?
C10 C11 1.391(6) . ?
C10 C15 1.397(6) . ?
C11 C12 1.393(7) . ?
C11 H11A 0.9500 . ?
C12 C13 1.354(7) . ?
C12 H12A 0.9500 . ?
C13 C14 1.378(8) . ?
C13 H13A 0.9500 . ?
C14 C15 1.383(7) . ?
C14 H14A 0.9500 . ?
C15 H15A 0.9500 . ?
C20 C25 1.379(7) . ?
C20 C21 1.381(7) . ?
C21 C22 1.390(8) . ?
C21 H21A 0.9500 . ?
C22 C23 1.381(10) . ?
C22 H22A 0.9500 . ?
C23 C24 1.357(9) . ?
C23 H23A 0.9500 . ?
C24 C25 1.392(8) . ?
C24 H24A 0.9500 . ?
C25 H25A 0.9500 . ?
C30 C35 1.386(8) . ?
C30 C31 1.402(7) . ?
C31 C32 1.366(9) . ?
C31 H31A 0.9500 . ?
C32 C33 1.371(10) . ?
C32 H32A 0.9500 . ?
C33 C34 1.362(10) . ?
C33 H33A 0.9500 . ?
C34 C35 1.391(8) . ?
C34 H34A 0.9500 . ?
C35 H35A 0.9500 . ?
C40 C41 1.380(9) . ?
C40 C45 1.402(9) . ?
C41 C42 1.392(9) . ?
C41 H41A 0.9500 . ?
C42 C43 1.342(13) . ?
C42 H42A 0.9500 . ?
C43 C44 1.378(13) . ?
C43 H43A 0.9500 . ?
C44 C45 1.381(9) . ?
C44 H44A 0.9500 . ?
C45 H45A 0.9500 . ?
C50 Cl1 1.733(10) . ?
C50 Cl2 1.785(10) . ?
C50 H50A 0.9900 . ?
C50 H50B 0.9900 . ?
C50A Cl1A 1.700(13) . ?
C50A Cl2A 1.793(13) . ?
C50A H50C 0.9900 . ?
C50A H50D 0.9900 . ?
